data_7059570
loop_
_publ_author_name
'Wang, Wen-Min'
'Hu, Xin-Yan'
'Yang, Yang'
'Zhao, Jia-Qi'
'Zhang, Ya-Xin'
'Kang, Xiao-Min'
'Wu, Zhi-Lei'

_publ_section_title
;
 Modulation of magnetic relaxation behaviors via replacing coordinated
 solvents in a series of linear tetranuclear Dy4 complexes
;
_journal_issue 20
_journal_name_full 'New Journal of Chemistry'
_journal_page_first 8494
_journal_page_last 8502
_journal_paper_doi 10.1039/D0NJ01830A
_journal_volume 44
_journal_year 2020
_chemical_formula_moiety 'C122 H98 Dy4 N6 O22, 4(C2 H6 O)'
_chemical_formula_sum 'C130 H122 Dy4 N6 O26'
_chemical_formula_weight 2834.33
_space_group_crystal_system triclinic
_space_group_IT_number 2
_space_group_name_Hall '-P 1'
_space_group_name_H-M_alt 'P -1'
_atom_sites_solution_hydrogens mixed
_audit_creation_date 2020-04-29
_audit_creation_method
;
Olex2 1.2
(compiled 2018.05.29 svn.r3508 for OlexSys, GUI svn.r5506)
;
_audit_update_record
;
2020-05-03 deposited with the CCDC.	2020-05-04 downloaded from the CCDC.
;
_cell_angle_alpha 97.174(3)
_cell_angle_beta 111.732(3)
_cell_angle_gamma 113.278(3)
_cell_formula_units_Z 1
_cell_length_a 14.6067(9)
_cell_length_b 15.2182(9)
_cell_length_c 16.7747(11)
_cell_measurement_reflns_used 9712
_cell_measurement_temperature 150(2)
_cell_measurement_theta_max 26.42
_cell_measurement_theta_min 2.49
_cell_volume 3016.8(4)
_computing_cell_refinement 'SAINT v8.37A (Bruker, 2015)'
_computing_data_collection 'Bruker APEX2'
_computing_data_reduction 'SAINT v8.37A (Bruker, 2015)'
_computing_molecular_graphics 'Olex2 (Dolomanov et al., 2009)'
_computing_publication_material 'Olex2 (Dolomanov et al., 2009)'
_computing_structure_refinement 'XL (Sheldrick, 2008)'
_computing_structure_solution 'ShelXT (Sheldrick, 2015)'
_diffrn_ambient_temperature 150.0
_diffrn_measured_fraction_theta_full 0.995
_diffrn_measured_fraction_theta_max 0.995
_diffrn_measurement_device_type 'Bruker APEX-II CCD'
_diffrn_measurement_method '\f and \w scans'
_diffrn_radiation_type MoK\a
_diffrn_radiation_wavelength 0.71073
_diffrn_reflns_av_R_equivalents 0.1012
_diffrn_reflns_av_unetI/netI 0.0857
_diffrn_reflns_Laue_measured_fraction_full 0.995
_diffrn_reflns_Laue_measured_fraction_max 0.995
_diffrn_reflns_limit_h_max 18
_diffrn_reflns_limit_h_min -18
_diffrn_reflns_limit_k_max 18
_diffrn_reflns_limit_k_min -18
_diffrn_reflns_limit_l_max 20
_diffrn_reflns_limit_l_min -20
_diffrn_reflns_number 47260
_diffrn_reflns_point_group_measured_fraction_full 0.995
_diffrn_reflns_point_group_measured_fraction_max 0.995
_diffrn_reflns_theta_full 25.242
_diffrn_reflns_theta_max 26.022
_diffrn_reflns_theta_min 2.344
_diffrn_standards_number 0
_exptl_absorpt_coefficient_mu 2.524
_exptl_absorpt_correction_T_max 0.7454
_exptl_absorpt_correction_T_min 0.6184
_exptl_absorpt_correction_type multi-scan
_exptl_absorpt_process_details
;
SADABS-2016/2 (Bruker,2016/2) was used for absorption correction.
wR2(int) was 0.0822 before and 0.0621 after correction.
The Ratio of minimum to maximum transmission is 0.8296.
The \l/2 correction factor is Not present.
;
_exptl_crystal_colour yellow
_exptl_crystal_density_diffrn 1.560
_exptl_crystal_description block
_exptl_crystal_F_000 1416
_exptl_crystal_size_max 0.25
_exptl_crystal_size_mid 0.21
_exptl_crystal_size_min 0.14
_refine_diff_density_max 2.460
_refine_diff_density_min -1.072
_refine_diff_density_rms 0.160
_refine_ls_extinction_method none
_refine_ls_goodness_of_fit_ref 1.009
_refine_ls_hydrogen_treatment mixed
_refine_ls_matrix_type full
_refine_ls_number_parameters 757
_refine_ls_number_reflns 11839
_refine_ls_number_restraints 57
_refine_ls_restrained_S_all 1.011
_refine_ls_R_factor_all 0.0874
_refine_ls_R_factor_gt 0.0442
_refine_ls_shift/su_max 0.004
_refine_ls_shift/su_mean 0.000
_refine_ls_structure_factor_coef Fsqd
_refine_ls_weighting_details 'w=1/[\s^2^(Fo^2^)+(0.0544P)^2^] where P=(Fo^2^+2Fc^2^)/3'
_refine_ls_weighting_scheme calc
_refine_ls_wR_factor_gt 0.0965
_refine_ls_wR_factor_ref 0.1130
_reflns_Friedel_coverage 0.000
_reflns_number_gt 7914
_reflns_number_total 11839
_reflns_threshold_expression 'I > 2\s(I)'
_cod_data_source_file d0nj01830a2.cif
_cod_data_source_block 2
_cod_depositor_comments
;Adding full bibliography for 7059569--7059572.cif.

 Adding full bibliography for 7059569--7059572.cif.
;
_cod_original_cell_volume 3016.8(3)
_cod_database_code 7059570
_shelx_shelxl_version_number 2018/3
_shelx_space_group_comment
;
The symmetry employed for this shelxl refinement is uniquely defined
by the following loop, which should always be used as a source of
symmetry information in preference to the above space-group names.
They are only intended as comments.
;
_shelx_estimated_absorpt_t_max 0.719
_shelx_estimated_absorpt_t_min 0.571
_olex2_refinement_description
;
1. Fixed Uiso
 At 1.2 times of:
  All C(H) groups, All C(H,H) groups
 At 1.5 times of:
  All C(H,H,H) groups, All O(H) groups
2. Restrained distances
 O11-H11
 0.85 with sigma of 0.01
 O10-H13
 2.6 with sigma of 0.02
 O4-H4
 0.87 with sigma of 0.01
 H12A_$1-O8_$2
 2.1 with sigma of 0.02
 H4-H12A
 2.15 with sigma of 0.02
 C60-H11
 1.861402 with sigma of 0.02
 Dy1-H11
 2.986432 with sigma of 0.02
 C14-H4
 1.899941 with sigma of 0.02
 Dy2-H4
 2.9666 with sigma of 0.02
3. Uiso/Uaniso restraints and constraints
Uanis(C15B) \\sim Ueq, Uanis(C15A) \\sim Ueq, Uanis(C16B) \\sim Ueq,
Uanis(C16A) \\sim Ueq, Uanis(C17B) \\sim Ueq, Uanis(C17A) \\sim Ueq: with sigma
of 0.01 and sigma for terminal atoms of 0.02
Uanis(C65) \\sim Ueq, Uanis(C64) \\sim Ueq: with sigma of 0.01 and sigma for
terminal atoms of 0.02
Uanis(C15B) = Uanis(C15A) = Uanis(C16B) = Uanis(C16A) = Uanis(C17B) =
Uanis(C17A)
4. Others
 Sof(H18A)=Sof(C15B)=Sof(H15B)=Sof(C17B)=Sof(H17B)=Sof(C16B)=Sof(H16B)=1-FVAR(1)
 Sof(H18)=Sof(C15A)=Sof(H15A)=Sof(C16A)=Sof(H16A)=Sof(C17A)=Sof(H17A)=FVAR(1)
5.a Secondary CH2 refined with riding coordinates:
 C60(H60A,H60B), C14(H14A,H14B), C62(H62A,H62B), C64(H64A,H64B)
5.b Aromatic/amide H refined with riding coordinates:
 C49(H49), C10(H10), C7(H7), C4(H4A), C5(H5), C12(H12), C44(H44), C58(H58),
 C11(H11A), C18(H18A), C18(H18), C3(H3), C19(H19), C22(H22), C37(H37), C57(H57),
  C25(H25), C43(H43), C34(H34), C29(H29), C46(H46), C26(H26), C48(H48),
 C52(H52), C59(H59), C28(H28), C33(H33), C45(H45), C47(H47), C56(H56), C30(H30),
  C55(H55), C40(H40), C41(H41), C31(H31), C42(H42), C32(H32), C15B(H15B),
 C17B(H17B), C16B(H16B), C27(H27), C15A(H15A), C16A(H16A), C17A(H17A)
5.c Idealised Me refined as rotating group:
 C61(H61A,H61B,H61C), C63(H63A,H63B,H63C), C65(H65A,H65B,H65C)
5.d Idealised tetrahedral OH refined as rotating group:
 O12(H12A), O13(H13)
;
_olex2_submission_special_instructions 'No special instructions were received'

loop_
_space_group_symop_operation_xyz
'x, y, z'
'-x, -y, -z'

loop_
_atom_site_label
_atom_site_type_symbol
_atom_site_fract_x
_atom_site_fract_y
_atom_site_fract_z
_atom_site_U_iso_or_equiv
_atom_site_adp_type
_atom_site_occupancy
_atom_site_site_symmetry_order
_atom_site_calc_flag
_atom_site_refinement_flags_posn
_atom_site_refinement_flags_adp
_atom_site_refinement_flags_occupancy
_atom_site_disorder_assembly
_atom_site_disorder_group
Dy1 Dy 0.63116(2) 0.11759(2) 0.57748(2) 0.01706(9) Uani 1 1 d D . . . .
Dy2 Dy 0.74178(2) 0.30920(2) 0.80592(2) 0.02108(10) Uani 1 1 d D . . . .
O10 O 0.6215(4) 0.2862(4) 0.8696(3) 0.0343(12) Uani 1 1 d D . . . .
O2 O 0.5187(3) 0.0254(3) 0.4288(3) 0.0191(9) Uani 1 1 d . . . . .
O5 O 0.7835(4) 0.1373(4) 0.5550(3) 0.0311(12) Uani 1 1 d . . . . .
O3 O 0.7326(3) 0.2861(3) 0.6620(3) 0.0199(10) Uani 1 1 d . . . . .
O6 O 0.7163(4) 0.0352(3) 0.6582(3) 0.0293(11) Uani 1 1 d . . . . .
O8 O 0.9128(4) 0.3104(4) 0.8255(3) 0.0284(11) Uani 1 1 d D . . . .
O11 O 0.4793(4) 0.1636(4) 0.5449(4) 0.0353(12) Uani 1 1 d D . . . .
H11 H 0.443(4) 0.151(4) 0.576(4) 0.053 Uiso 1 1 d DR . . . .
O1 O 0.3805(3) -0.1425(3) 0.2848(3) 0.0193(9) Uani 1 1 d . . . . .
O7 O 0.8016(4) 0.2465(3) 0.9228(3) 0.0267(11) Uani 1 1 d . . . . .
O9 O 0.6204(4) 0.3720(3) 0.7373(3) 0.0295(11) Uani 1 1 d . . . . .
N2 N 0.7360(4) 0.3421(4) 0.5396(4) 0.0230(12) Uani 1 1 d . . . . .
O4 O 0.8555(4) 0.4622(4) 0.9308(3) 0.0359(12) Uani 1 1 d D . . . .
H4 H 0.854(4) 0.4661(16) 0.9827(14) 0.054 Uiso 1 1 d DR . . . .
N1 N 0.6675(4) 0.2383(4) 0.4900(3) 0.0182(11) Uani 1 1 d . . . . .
N3 N 0.8403(4) 0.4679(4) 0.7732(4) 0.0217(12) Uani 1 1 d . . . . .
O12 O 0.9143(4) 0.4823(4) 1.1004(3) 0.0379(13) Uani 1 1 d . . . . .
H12A H 0.950414 0.545336 1.124241 0.057 Uiso 1 1 calc DGR . . . .
C2 C 0.4440(5) -0.0577(4) 0.2725(4) 0.0172(13) Uani 1 1 d . . . . .
C8 C 0.7614(5) 0.3572(5) 0.6256(5) 0.0212(14) Uani 1 1 d . . . . .
C49 C 0.4123(7) 0.4515(7) 0.6873(6) 0.048(2) Uani 1 1 d . . . . .
H49 H 0.371394 0.413174 0.714670 0.058 Uiso 1 1 calc R . . . .
C51 C 0.5632(6) 0.4040(5) 0.7594(5) 0.0308(17) Uani 1 1 d . . . . .
C9 C 0.8251(5) 0.4624(5) 0.6876(5) 0.0238(15) Uani 1 1 d . . . . .
C10 C 0.8592(6) 0.5459(5) 0.6599(5) 0.0316(17) Uani 1 1 d . . . . .
H10 H 0.846969 0.539528 0.599229 0.038 Uiso 1 1 calc R . . . .
C7 C 0.6456(5) 0.2201(5) 0.4060(4) 0.0212(14) Uani 1 1 d . . . . .
H7 H 0.678405 0.276542 0.388185 0.025 Uiso 1 1 calc R . . . .
C38 C 0.9604(6) 0.2594(5) 0.8564(5) 0.0287(16) Uani 1 1 d . . . . .
C1 C 0.5150(5) 0.0323(4) 0.3492(4) 0.0167(13) Uani 1 1 d . . . . .
C4 C 0.5058(6) 0.0343(5) 0.1790(5) 0.0308(17) Uani 1 1 d . . . . .
H4A H 0.504133 0.034357 0.121884 0.037 Uiso 1 1 calc R . . . .
C13 C 0.8905(6) 0.5588(5) 0.8343(5) 0.0298(17) Uani 1 1 d . . . . .
C36 C 0.8465(6) 0.1899(5) 0.9314(4) 0.0269(16) Uani 1 1 d . . . . .
C5 C 0.5714(6) 0.1223(5) 0.2501(4) 0.0261(15) Uani 1 1 d . . . . .
H5 H 0.613698 0.183172 0.241824 0.031 Uiso 1 1 calc R . . . .
C61 C 0.3528(6) 0.2324(6) 0.4988(6) 0.044(2) Uani 1 1 d . . . . .
H61A H 0.359354 0.251740 0.559431 0.065 Uiso 1 1 calc GR . . . .
H61B H 0.289772 0.164249 0.464015 0.065 Uiso 1 1 calc GR . . . .
H61C H 0.339656 0.280031 0.467909 0.065 Uiso 1 1 calc GR . . . .
C6 C 0.5760(5) 0.1224(5) 0.3357(4) 0.0207(14) Uani 1 1 d . . . . .
C12 C 0.9296(6) 0.6474(5) 0.8124(5) 0.0353(18) Uani 1 1 d . . . . .
H12 H 0.967235 0.711519 0.856948 0.042 Uiso 1 1 calc R . . . .
C60 C 0.4586(6) 0.2343(6) 0.5065(6) 0.042(2) Uani 1 1 d D . . . .
H60A H 0.454030 0.220795 0.445545 0.050 Uiso 1 1 calc R . . . .
H60B H 0.522290 0.302581 0.544063 0.050 Uiso 1 1 calc R . . . .
C44 C 1.0685(6) 0.3022(6) 0.7693(5) 0.041(2) Uani 1 1 d . . . . .
H44 H 1.011733 0.313263 0.728531 0.049 Uiso 1 1 calc R . . . .
C53 C 0.5729(6) 0.3351(5) 0.8860(5) 0.0277(16) Uani 1 1 d . . . . .
O13 O 0.3971(6) 0.1560(5) 0.6764(5) 0.076(2) Uani 1 1 d . . . . .
H13 H 0.449502 0.156412 0.720276 0.114 Uiso 1 1 calc DGR . . . .
C58 C 0.4972(7) 0.2251(7) 1.0547(6) 0.052(2) Uani 1 1 d . . . . .
H58 H 0.477743 0.162851 1.067111 0.063 Uiso 1 1 calc R . . . .
C11 C 0.9125(6) 0.6401(5) 0.7245(5) 0.0374(18) Uani 1 1 d . . . . .
H11A H 0.937197 0.699540 0.708146 0.045 Uiso 1 1 calc R . . . .
C18 C 1.0917(8) 0.1581(9) 0.5110(8) 0.075(3) Uani 1 1 d . . . . .
H18A H 1.163793 0.162381 0.536925 0.090 Uiso 0.428(10) 1 calc R . P A 2
H18 H 1.136538 0.127998 0.507465 0.090 Uiso 0.572(10) 1 calc R . P A 1
C21 C 0.8587(6) 0.1116(5) 0.5771(5) 0.0289(16) Uani 1 1 d . . . . .
C23 C 0.7968(5) 0.0174(5) 0.6720(5) 0.0245(15) Uani 1 1 d . . . . .
C39 C 1.0580(6) 0.2725(5) 0.8417(5) 0.0309(17) Uani 1 1 d . . . . .
C3 C 0.4416(6) -0.0551(5) 0.1893(4) 0.0279(16) Uani 1 1 d . . . . .
H3 H 0.395525 -0.115098 0.138845 0.034 Uiso 1 1 calc R . . . .
C35 C 0.8205(6) 0.1213(5) 0.9862(5) 0.0337(18) Uani 1 1 d . . . . .
C19 C 1.0220(7) 0.1228(7) 0.5496(7) 0.058(3) Uani 1 1 d . . . . .
H19 H 1.032347 0.080624 0.585415 0.069 Uiso 1 1 calc R . . . .
C22 C 0.8699(6) 0.0534(5) 0.6351(5) 0.0300(17) Uani 1 1 d . . . . .
H22 H 0.929939 0.038006 0.649785 0.036 Uiso 1 1 calc R . . . .
C37 C 0.9228(6) 0.1925(5) 0.9001(5) 0.0298(17) Uani 1 1 d . . . . .
H37 H 0.950807 0.145892 0.909039 0.036 Uiso 1 1 calc R . . . .
C57 C 0.5045(8) 0.3044(8) 1.1106(6) 0.060(3) Uani 1 1 d . . . . .
H57 H 0.491469 0.297525 1.161450 0.072 Uiso 1 1 calc R . . . .
C50 C 0.5135(6) 0.4574(5) 0.7027(5) 0.0309(17) Uani 1 1 d . . . . .
C25 C 0.9044(6) -0.0574(6) 0.7685(5) 0.0391(19) Uani 1 1 d . . . . .
H25 H 0.968797 -0.016924 0.762539 0.047 Uiso 1 1 calc R . . . .
C43 C 1.1599(7) 0.3160(7) 0.7552(6) 0.053(2) Uani 1 1 d . . . . .
H43 H 1.166219 0.336887 0.705566 0.063 Uiso 1 1 calc R . . . .
C34 C 0.8266(7) 0.0329(6) 0.9742(6) 0.052(2) Uani 1 1 d . . . . .
H34 H 0.851041 0.016050 0.932210 0.063 Uiso 1 1 calc R . . . .
C29 C 0.7164(7) -0.1100(6) 0.7392(6) 0.044(2) Uani 1 1 d . . . . .
H29 H 0.649686 -0.104725 0.713221 0.053 Uiso 1 1 calc R . . . .
C46 C 0.5254(9) 0.5629(8) 0.6084(7) 0.077(3) Uani 1 1 d . . . . .
H46 H 0.565420 0.603011 0.581391 0.092 Uiso 1 1 calc R . . . .
C26 C 0.9079(7) -0.1247(6) 0.8174(6) 0.052(2) Uani 1 1 d . . . . .
H26 H 0.974877 -0.129169 0.845255 0.062 Uiso 1 1 calc R . . . .
C24 C 0.8080(6) -0.0491(5) 0.7288(5) 0.0291(16) Uani 1 1 d . . . . .
C48 C 0.3689(8) 0.4997(7) 0.6333(6) 0.051(2) Uani 1 1 d . . . . .
H48 H 0.297936 0.493667 0.623190 0.062 Uiso 1 1 calc R . . . .
C20 C 0.9392(7) 0.1466(6) 0.5379(6) 0.044(2) Uani 1 1 d . . . . .
C54 C 0.5443(6) 0.3237(6) 0.9617(5) 0.0323(17) Uani 1 1 d . . . . .
C52 C 0.5449(6) 0.3945(5) 0.8358(5) 0.0345(18) Uani 1 1 d . . . . .
H52 H 0.511791 0.430643 0.853628 0.041 Uiso 1 1 calc R . . . .
C59 C 0.5172(6) 0.2330(6) 0.9815(5) 0.042(2) Uani 1 1 d . . . . .
H59 H 0.512652 0.177193 0.944558 0.050 Uiso 1 1 calc R . . . .
C14 C 0.9035(6) 0.5624(5) 0.9275(5) 0.0343(18) Uani 1 1 d D . . . .
H14A H 0.984127 0.599770 0.971930 0.041 Uiso 1 1 calc R . . . .
H14B H 0.865480 0.597866 0.943164 0.041 Uiso 1 1 calc R . . . .
C28 C 0.7184(8) -0.1787(7) 0.7863(7) 0.058(3) Uani 1 1 d . . . . .
H28 H 0.653735 -0.220810 0.791205 0.070 Uiso 1 1 calc R . . . .
C33 C 0.7978(9) -0.0316(8) 1.0221(8) 0.076(3) Uani 1 1 d . . . . .
H33 H 0.800387 -0.093236 1.012212 0.092 Uiso 1 1 calc R . . . .
C45 C 0.5709(7) 0.5131(7) 0.6614(6) 0.055(3) Uani 1 1 d . . . . .
H45 H 0.640450 0.517327 0.669189 0.066 Uiso 1 1 calc R . . . .
C47 C 0.4243(8) 0.5548(7) 0.5950(6) 0.060(3) Uani 1 1 d . . . . .
H47 H 0.393443 0.588454 0.558136 0.072 Uiso 1 1 calc R . . . .
C56 C 0.5306(9) 0.3921(8) 1.0918(7) 0.069(3) Uani 1 1 d . . . . .
H56 H 0.535589 0.447216 1.129952 0.083 Uiso 1 1 calc R . . . .
C30 C 0.7812(7) 0.1443(7) 1.0461(5) 0.049(2) Uani 1 1 d . . . . .
H30 H 0.772820 0.203213 1.052052 0.059 Uiso 1 1 calc R . . . .
C55 C 0.5507(8) 0.4036(7) 1.0169(6) 0.050(2) Uani 1 1 d . . . . .
H55 H 0.568456 0.465827 1.004463 0.060 Uiso 1 1 calc R . . . .
C40 C 1.1426(6) 0.2570(6) 0.8999(6) 0.047(2) Uani 1 1 d . . . . .
H40 H 1.137036 0.236097 0.949686 0.056 Uiso 1 1 calc R . . . .
C41 C 1.2346(7) 0.2714(7) 0.8865(7) 0.059(3) Uani 1 1 d . . . . .
H41 H 1.292594 0.262134 0.927869 0.071 Uiso 1 1 calc R . . . .
C31 C 0.7546(8) 0.0828(8) 1.0967(7) 0.065(3) Uani 1 1 d . . . . .
H31 H 0.729692 0.099165 1.138549 0.078 Uiso 1 1 calc R . . . .
C42 C 1.2422(7) 0.2989(7) 0.8140(8) 0.067(3) Uani 1 1 d . . . . .
H42 H 1.304325 0.306511 0.803836 0.080 Uiso 1 1 calc R . . . .
C32 C 0.7656(9) -0.0050(8) 1.0842(7) 0.078(4) Uani 1 1 d . . . . .
H32 H 0.750119 -0.047199 1.119812 0.094 Uiso 1 1 calc R . . . .
C15B C 0.9005(19) 0.1749(18) 0.4550(18) 0.058(2) Uani 0.428(10) 1 d . U P A 2
H15B H 0.831908 0.177538 0.432513 0.069 Uiso 0.428(10) 1 calc R . P A 2
C17B C 1.058(2) 0.1877(19) 0.4346(18) 0.058(2) Uani 0.428(10) 1 d . U P A 2
H17B H 1.099664 0.199990 0.401205 0.069 Uiso 0.428(10) 1 calc R . P A 2
C16B C 0.9678(18) 0.1979(17) 0.4105(17) 0.058(2) Uani 0.428(10) 1 d . U P A 2
H16B H 0.946560 0.221917 0.360617 0.069 Uiso 0.428(10) 1 calc R . P A 2
C27 C 0.8150(8) -0.1842(7) 0.8251(6) 0.055(2) Uani 1 1 d . . . . .
H27 H 0.817897 -0.230141 0.858150 0.067 Uiso 1 1 calc R . . . .
C62 C 0.8204(7) 0.4430(7) 1.1173(7) 0.056(3) Uani 1 1 d . . . . .
H62A H 0.762185 0.377938 1.069323 0.068 Uiso 1 1 calc R . . . .
H62B H 0.788813 0.489986 1.113370 0.068 Uiso 1 1 calc R . . . .
C63 C 0.8458(9) 0.4264(9) 1.2069(7) 0.082(3) Uani 1 1 d . . . . .
H63A H 0.908695 0.488641 1.254705 0.123 Uiso 1 1 calc GR . . . .
H63B H 0.865843 0.372133 1.208085 0.123 Uiso 1 1 calc GR . . . .
H63C H 0.779545 0.407678 1.216939 0.123 Uiso 1 1 calc GR . . . .
C64 C 0.2999(9) 0.0627(8) 0.6438(9) 0.089(4) Uani 1 1 d . U . . .
H64A H 0.318061 0.007031 0.636327 0.107 Uiso 1 1 calc R . . . .
H64B H 0.243350 0.055219 0.584243 0.107 Uiso 1 1 calc R . . . .
C65 C 0.2540(12) 0.0588(12) 0.7110(9) 0.134(6) Uani 1 1 d . U . . .
H65A H 0.306263 0.057233 0.767277 0.201 Uiso 1 1 calc GR . . . .
H65B H 0.181081 -0.002100 0.685893 0.201 Uiso 1 1 calc GR . . . .
H65C H 0.244801 0.118560 0.723519 0.201 Uiso 1 1 calc GR . . . .
C15A C 0.9480(14) 0.2313(14) 0.5104(13) 0.058(2) Uani 0.572(10) 1 d . U P A 1
H15A H 0.904350 0.261978 0.515942 0.069 Uiso 0.572(10) 1 calc R . P A 1
C16A C 1.0232(13) 0.2706(14) 0.4741(12) 0.058(2) Uani 0.572(10) 1 d . U P A 1
H16A H 1.022532 0.321498 0.446747 0.069 Uiso 0.572(10) 1 calc R . P A 1
C17A C 1.0964(15) 0.2350(14) 0.4785(13) 0.058(2) Uani 0.572(10) 1 d . U P A 1
H17A H 1.150902 0.264712 0.458429 0.069 Uiso 0.572(10) 1 calc R . P A 1

loop_
_atom_site_aniso_label
_atom_site_aniso_U_11
_atom_site_aniso_U_22
_atom_site_aniso_U_33
_atom_site_aniso_U_23
_atom_site_aniso_U_13
_atom_site_aniso_U_12
Dy1 0.01813(16) 0.01788(17) 0.01575(17) 0.00594(13) 0.00852(14) 0.00831(13)
Dy2 0.02218(18) 0.02194(18) 0.01881(19) 0.00536(14) 0.00940(15) 0.01065(14)
O10 0.047(3) 0.039(3) 0.040(3) 0.020(3) 0.034(3) 0.026(3)
O2 0.019(2) 0.019(2) 0.014(2) 0.0058(18) 0.0093(19) 0.0029(18)
O5 0.031(3) 0.041(3) 0.042(3) 0.024(3) 0.027(3) 0.022(2)
O3 0.025(2) 0.014(2) 0.019(2) 0.0068(19) 0.011(2) 0.0064(19)
O6 0.032(3) 0.035(3) 0.032(3) 0.020(2) 0.015(2) 0.023(2)
O8 0.024(2) 0.064(3) 0.020(3) 0.023(2) 0.015(2) 0.034(3)
O11 0.038(3) 0.043(3) 0.045(3) 0.025(3) 0.028(3) 0.026(3)
O1 0.022(2) 0.019(2) 0.018(2) 0.0049(19) 0.012(2) 0.0078(19)
O7 0.023(2) 0.031(3) 0.023(3) 0.010(2) 0.006(2) 0.013(2)
O9 0.031(3) 0.036(3) 0.034(3) 0.016(2) 0.018(2) 0.023(2)
N2 0.024(3) 0.019(3) 0.023(3) 0.004(2) 0.012(3) 0.007(2)
O4 0.052(3) 0.031(3) 0.022(3) 0.005(2) 0.016(3) 0.018(2)
N1 0.022(3) 0.017(3) 0.016(3) 0.003(2) 0.008(2) 0.011(2)
N3 0.020(3) 0.016(3) 0.027(3) 0.005(2) 0.010(3) 0.008(2)
O12 0.043(3) 0.034(3) 0.030(3) 0.011(2) 0.015(3) 0.014(3)
C2 0.021(3) 0.020(3) 0.016(3) 0.008(3) 0.012(3) 0.010(3)
C8 0.015(3) 0.021(3) 0.029(4) 0.005(3) 0.011(3) 0.010(3)
C49 0.047(5) 0.076(6) 0.040(5) 0.024(5) 0.023(4) 0.041(5)
C51 0.025(4) 0.029(4) 0.033(4) 0.005(3) 0.010(3) 0.013(3)
C9 0.019(3) 0.021(3) 0.026(4) 0.004(3) 0.009(3) 0.007(3)
C10 0.036(4) 0.018(3) 0.033(4) 0.006(3) 0.016(4) 0.007(3)
C7 0.026(4) 0.024(3) 0.017(4) 0.011(3) 0.009(3) 0.015(3)
C38 0.022(4) 0.030(4) 0.026(4) 0.004(3) 0.002(3) 0.015(3)
C1 0.012(3) 0.022(3) 0.022(4) 0.010(3) 0.011(3) 0.011(3)
C4 0.037(4) 0.030(4) 0.017(4) 0.007(3) 0.014(3) 0.008(3)
C13 0.026(4) 0.025(4) 0.035(4) 0.003(3) 0.009(3) 0.015(3)
C36 0.025(4) 0.029(4) 0.015(4) 0.001(3) 0.005(3) 0.008(3)
C5 0.039(4) 0.023(3) 0.018(4) 0.011(3) 0.019(3) 0.011(3)
C61 0.038(5) 0.052(5) 0.056(6) 0.028(5) 0.026(4) 0.028(4)
C6 0.020(3) 0.025(3) 0.013(3) 0.003(3) 0.007(3) 0.008(3)
C12 0.033(4) 0.015(3) 0.040(5) -0.002(3) 0.010(4) 0.005(3)
C60 0.032(4) 0.047(5) 0.058(6) 0.026(4) 0.022(4) 0.026(4)
C44 0.029(4) 0.060(5) 0.038(5) 0.017(4) 0.016(4) 0.024(4)
C53 0.036(4) 0.028(4) 0.027(4) 0.010(3) 0.019(3) 0.018(3)
O13 0.067(5) 0.066(5) 0.071(5) 0.016(4) 0.013(4) 0.029(4)
C58 0.049(5) 0.058(6) 0.052(6) 0.030(5) 0.024(5) 0.023(5)
C11 0.044(5) 0.024(4) 0.040(5) 0.013(4) 0.020(4) 0.012(3)
C18 0.067(7) 0.116(9) 0.115(10) 0.077(8) 0.073(7) 0.070(7)
C21 0.023(4) 0.033(4) 0.035(4) 0.011(3) 0.014(3) 0.017(3)
C23 0.026(4) 0.024(4) 0.022(4) 0.006(3) 0.009(3) 0.013(3)
C39 0.031(4) 0.034(4) 0.031(4) 0.007(3) 0.016(3) 0.018(3)
C3 0.035(4) 0.034(4) 0.015(4) 0.003(3) 0.013(3) 0.016(3)
C35 0.025(4) 0.032(4) 0.029(4) 0.015(3) 0.008(3) 0.003(3)
C19 0.061(6) 0.088(7) 0.090(8) 0.066(6) 0.062(6) 0.059(6)
C22 0.022(4) 0.033(4) 0.042(5) 0.016(4) 0.016(3) 0.017(3)
C37 0.031(4) 0.025(4) 0.035(4) 0.015(3) 0.017(4) 0.012(3)
C57 0.087(7) 0.090(8) 0.055(6) 0.048(6) 0.055(6) 0.062(7)
C50 0.039(4) 0.034(4) 0.031(4) 0.014(3) 0.016(4) 0.025(4)
C25 0.040(4) 0.045(5) 0.043(5) 0.022(4) 0.019(4) 0.027(4)
C43 0.041(5) 0.071(6) 0.051(6) 0.025(5) 0.033(5) 0.020(5)
C34 0.060(6) 0.043(5) 0.050(6) 0.023(4) 0.026(5) 0.019(4)
C29 0.042(5) 0.058(5) 0.056(6) 0.039(5) 0.028(4) 0.034(4)
C46 0.077(7) 0.076(7) 0.101(9) 0.068(7) 0.041(7) 0.046(6)
C26 0.048(5) 0.052(5) 0.066(6) 0.033(5) 0.023(5) 0.034(5)
C24 0.034(4) 0.031(4) 0.028(4) 0.013(3) 0.016(3) 0.019(3)
C48 0.056(6) 0.078(7) 0.052(6) 0.038(5) 0.029(5) 0.052(5)
C20 0.045(5) 0.055(5) 0.062(6) 0.041(5) 0.038(5) 0.031(4)
C54 0.025(4) 0.051(5) 0.026(4) 0.008(4) 0.012(3) 0.023(4)
C52 0.044(4) 0.039(4) 0.035(5) 0.016(4) 0.023(4) 0.028(4)
C59 0.042(5) 0.054(5) 0.036(5) 0.019(4) 0.025(4) 0.021(4)
C14 0.042(4) 0.017(4) 0.033(4) 0.005(3) 0.013(4) 0.010(3)
C28 0.064(6) 0.064(6) 0.081(7) 0.049(6) 0.048(6) 0.041(5)
C33 0.097(9) 0.051(6) 0.082(8) 0.040(6) 0.049(7) 0.023(6)
C45 0.049(5) 0.062(6) 0.073(7) 0.046(5) 0.031(5) 0.034(5)
C47 0.066(6) 0.077(7) 0.059(7) 0.034(6) 0.023(5) 0.056(6)
C56 0.115(9) 0.101(8) 0.055(6) 0.034(6) 0.058(7) 0.089(8)
C30 0.044(5) 0.059(6) 0.036(5) 0.027(4) 0.018(4) 0.013(4)
C55 0.073(6) 0.064(6) 0.045(5) 0.027(5) 0.037(5) 0.049(5)
C40 0.033(4) 0.062(6) 0.054(6) 0.021(5) 0.018(4) 0.030(4)
C41 0.045(5) 0.076(7) 0.093(8) 0.052(6) 0.044(6) 0.042(5)
C31 0.062(6) 0.070(7) 0.050(6) 0.022(5) 0.031(5) 0.015(5)
C42 0.044(6) 0.083(7) 0.101(9) 0.041(7) 0.048(6) 0.037(5)
C32 0.072(7) 0.066(7) 0.067(8) 0.044(6) 0.028(6) 0.004(6)
C15B 0.050(3) 0.072(4) 0.068(4) 0.035(3) 0.037(3) 0.032(3)
C17B 0.050(3) 0.072(4) 0.068(4) 0.035(3) 0.037(3) 0.032(3)
C16B 0.050(3) 0.072(4) 0.068(4) 0.035(3) 0.037(3) 0.032(3)
C27 0.071(6) 0.061(6) 0.064(7) 0.042(5) 0.038(6) 0.044(5)
C62 0.040(5) 0.053(6) 0.072(7) 0.017(5) 0.029(5) 0.017(4)
C63 0.085(8) 0.112(10) 0.077(8) 0.054(8) 0.054(7) 0.050(7)
C64 0.066(6) 0.073(6) 0.116(8) 0.030(6) 0.022(5) 0.039(5)
C65 0.124(10) 0.224(15) 0.092(9) 0.067(9) 0.084(9) 0.081(10)
C15A 0.050(3) 0.072(4) 0.068(4) 0.035(3) 0.037(3) 0.032(3)
C16A 0.050(3) 0.072(4) 0.068(4) 0.035(3) 0.037(3) 0.032(3)
C17A 0.050(3) 0.072(4) 0.068(4) 0.035(3) 0.037(3) 0.032(3)

loop_
_atom_type_symbol
_atom_type_description
_atom_type_scat_dispersion_real
_atom_type_scat_dispersion_imag
_atom_type_scat_source
C C 0.0033 0.0016 'International Tables Vol C Tables 4.2.6.8 and 6.1.1.4'
H H 0.0000 0.0000 'International Tables Vol C Tables 4.2.6.8 and 6.1.1.4'
Dy Dy -0.1892 4.4098 'International Tables Vol C Tables 4.2.6.8 and 6.1.1.4'
N N 0.0061 0.0033 'International Tables Vol C Tables 4.2.6.8 and 6.1.1.4'
O O 0.0106 0.0060 'International Tables Vol C Tables 4.2.6.8 and 6.1.1.4'

loop_
_geom_angle_atom_site_label_1
_geom_angle_atom_site_label_2
_geom_angle_atom_site_label_3
_geom_angle
_geom_angle_site_symmetry_1
_geom_angle_site_symmetry_3
_geom_angle_publ_flag
Dy1 Dy1 Dy2 136.148(14) 2_656 . ?
O2 Dy1 Dy1 36.07(10) 2_656 2_656 ?
O2 Dy1 Dy1 37.62(10) . 2_656 ?
O2 Dy1 Dy2 158.70(10) . . ?
O2 Dy1 Dy2 103.60(10) 2_656 . ?
O2 Dy1 O2 73.68(16) . 2_656 ?
O2 Dy1 O5 88.38(16) . . ?
O2 Dy1 O3 136.62(14) . . ?
O2 Dy1 O6 111.95(16) . . ?
O2 Dy1 O11 75.91(15) 2_656 . ?
O2 Dy1 O11 79.86(16) . . ?
O2 Dy1 O1 139.39(14) . 2_656 ?
O2 Dy1 O1 69.20(14) 2_656 2_656 ?
O2 Dy1 N1 73.59(15) . . ?
O2 Dy1 N1 139.68(15) 2_656 . ?
O5 Dy1 Dy1 114.09(12) . 2_656 ?
O5 Dy1 Dy2 107.60(13) . . ?
O5 Dy1 O2 131.99(15) . 2_656 ?
O5 Dy1 O3 87.79(16) . . ?
O5 Dy1 O6 70.47(16) . . ?
O5 Dy1 O11 145.08(16) . . ?
O5 Dy1 O1 129.09(16) . 2_656 ?
O5 Dy1 N1 69.41(16) . . ?
O3 Dy1 Dy1 153.79(10) . 2_656 ?
O3 Dy1 Dy2 34.68(10) . . ?
O3 Dy1 O2 135.20(14) . 2_656 ?
O3 Dy1 O6 107.28(16) . . ?
O3 Dy1 O11 79.02(16) . . ?
O3 Dy1 O1 68.96(14) . 2_656 ?
O3 Dy1 N1 64.68(15) . . ?
O6 Dy1 Dy1 94.15(12) . 2_656 ?
O6 Dy1 Dy2 87.15(12) . . ?
O6 Dy1 O2 75.71(15) . 2_656 ?
O6 Dy1 O11 144.34(16) . . ?
O6 Dy1 O1 74.29(15) . 2_656 ?
O6 Dy1 N1 139.29(16) . . ?
O11 Dy1 Dy1 74.77(13) . 2_656 ?
O11 Dy1 Dy2 79.01(13) . . ?
O11 Dy1 N1 75.73(16) . . ?
O1 Dy1 Dy1 103.88(10) 2_656 2_656 ?
O1 Dy1 Dy2 34.77(10) 2_656 . ?
O1 Dy1 O11 75.74(15) 2_656 . ?
O1 Dy1 N1 128.98(15) 2_656 . ?
N1 Dy1 Dy1 108.15(11) . 2_656 ?
N1 Dy1 Dy2 98.44(11) . . ?
O10 Dy2 Dy1 117.66(13) . . ?
O10 Dy2 O3 138.56(16) . . ?
O10 Dy2 O8 143.68(16) . . ?
O10 Dy2 O1 85.96(16) . 2_656 ?
O10 Dy2 O7 73.81(16) . . ?
O10 Dy2 O9 71.22(16) . . ?
O10 Dy2 O4 81.29(18) . . ?
O10 Dy2 N3 125.08(16) . . ?
O3 Dy2 Dy1 34.09(10) . . ?
O3 Dy2 O8 74.61(14) . . ?
O3 Dy2 O9 78.62(15) . . ?
O3 Dy2 O4 126.91(16) . . ?
O3 Dy2 N3 64.19(16) . . ?
O8 Dy2 Dy1 81.12(11) . . ?
O8 Dy2 O4 86.70(18) . . ?
O8 Dy2 N3 77.57(16) . . ?
O1 Dy2 Dy1 35.68(10) 2_656 . ?
O1 Dy2 O3 69.28(14) 2_656 . ?
O1 Dy2 O8 97.86(16) 2_656 . ?
O1 Dy2 O9 95.82(16) 2_656 . ?
O1 Dy2 O4 163.76(16) 2_656 . ?
O1 Dy2 N3 132.78(16) 2_656 . ?
O7 Dy2 Dy1 110.24(11) . . ?
O7 Dy2 O3 133.95(15) . . ?
O7 Dy2 O8 70.40(15) . . ?
O7 Dy2 O1 86.74(15) . 2_656 ?
O7 Dy2 O9 144.64(16) . . ?
O7 Dy2 O4 80.10(16) . . ?
O7 Dy2 N3 132.31(16) . . ?
O9 Dy2 Dy1 90.70(12) . . ?
O9 Dy2 O8 143.15(16) . . ?
O9 Dy2 O4 89.57(17) . . ?
O9 Dy2 N3 68.10(16) . . ?
O4 Dy2 Dy1 159.97(12) . . ?
O4 Dy2 N3 63.39(17) . . ?
N3 Dy2 Dy1 98.28(12) . . ?
C53 O10 Dy2 134.3(4) . . ?
Dy1 O2 Dy1 106.31(16) . 2_656 ?
C1 O2 Dy1 115.9(3) . 2_656 ?
C1 O2 Dy1 137.8(4) . . ?
C21 O5 Dy1 140.1(4) . . ?
Dy1 O3 Dy2 111.23(16) . . ?
C8 O3 Dy1 121.7(4) . . ?
C8 O3 Dy2 125.9(4) . . ?
C23 O6 Dy1 139.7(4) . . ?
C38 O8 Dy2 134.3(4) . . ?
C60 O11 Dy1 132.7(4) . . ?
Dy2 O1 Dy1 109.56(16) 2_656 2_656 ?
C2 O1 Dy1 115.2(3) . 2_656 ?
C2 O1 Dy2 134.7(4) . 2_656 ?
C36 O7 Dy2 131.0(4) . . ?
C51 O9 Dy2 135.2(5) . . ?
C8 N2 N1 110.6(5) . . ?
C14 O4 Dy2 127.3(4) . . ?
N2 N1 Dy1 117.5(4) . . ?
C7 N1 Dy1 129.4(4) . . ?
C7 N1 N2 112.4(5) . . ?
C9 N3 Dy2 119.3(4) . . ?
C13 N3 Dy2 120.9(5) . . ?
C13 N3 C9 118.8(6) . . ?
O1 C2 C1 117.5(5) . . ?
O1 C2 C3 122.7(6) . . ?
C3 C2 C1 119.8(6) . . ?
O3 C8 N2 125.2(6) . . ?
O3 C8 C9 116.0(6) . . ?
N2 C8 C9 118.7(6) . . ?
C50 C49 C48 121.2(8) . . ?
O9 C51 C50 117.9(7) . . ?
O9 C51 C52 124.0(7) . . ?
C52 C51 C50 118.1(6) . . ?
N3 C9 C8 113.0(6) . . ?
N3 C9 C10 123.5(6) . . ?
C10 C9 C8 123.4(6) . . ?
C9 C10 C11 117.1(7) . . ?
N1 C7 C6 127.0(6) . . ?
O8 C38 C39 116.7(6) . . ?
O8 C38 C37 122.8(7) . . ?
C37 C38 C39 120.4(6) . . ?
O2 C1 C2 117.9(5) . . ?
O2 C1 C6 124.2(5) . . ?
C6 C1 C2 118.0(5) . . ?
C5 C4 C3 120.9(6) . . ?
N3 C13 C12 121.5(7) . . ?
N3 C13 C14 117.5(6) . . ?
C12 C13 C14 121.0(6) . . ?
O7 C36 C35 116.1(6) . . ?
O7 C36 C37 124.8(6) . . ?
C37 C36 C35 118.9(6) . . ?
C4 C5 C6 119.9(6) . . ?
C1 C6 C7 123.8(6) . . ?
C1 C6 C5 120.6(6) . . ?
C5 C6 C7 115.6(6) . . ?
C11 C12 C13 118.7(7) . . ?
O11 C60 C61 112.8(6) . . ?
C43 C44 C39 121.3(7) . . ?
O10 C53 C54 116.7(6) . . ?
O10 C53 C52 123.2(7) . . ?
C52 C53 C54 120.1(6) . . ?
C59 C58 C57 122.1(8) . . ?
C12 C11 C10 120.4(7) . . ?
C19 C18 C17B 121.0(12) . . ?
C17A C18 C19 120.0(11) . . ?
O5 C21 C22 123.4(6) . . ?
O5 C21 C20 116.4(6) . . ?
C22 C21 C20 120.2(6) . . ?
O6 C23 C22 123.5(6) . . ?
O6 C23 C24 115.6(6) . . ?
C22 C23 C24 120.8(6) . . ?
C44 C39 C38 120.6(6) . . ?
C44 C39 C40 117.8(7) . . ?
C40 C39 C38 121.6(7) . . ?
C2 C3 C4 120.7(6) . . ?
C34 C35 C36 121.7(7) . . ?
C34 C35 C30 119.2(7) . . ?
C30 C35 C36 119.0(7) . . ?
C20 C19 C18 121.7(8) . . ?
C23 C22 C21 122.8(6) . . ?
C38 C37 C36 123.4(7) . . ?
C56 C57 C58 118.7(9) . . ?
C49 C50 C51 123.1(7) . . ?
C49 C50 C45 118.1(7) . . ?
C45 C50 C51 118.8(7) . . ?
C24 C25 C26 120.6(8) . . ?
C44 C43 C42 119.4(8) . . ?
C35 C34 C33 121.2(10) . . ?
C24 C29 C28 122.4(7) . . ?
C47 C46 C45 120.6(9) . . ?
C27 C26 C25 119.9(8) . . ?
C25 C24 C23 123.3(7) . . ?
C25 C24 C29 117.5(7) . . ?
C29 C24 C23 119.2(6) . . ?
C47 C48 C49 121.0(8) . . ?
C19 C20 C21 125.6(7) . . ?
C19 C20 C15B 113.8(11) . . ?
C19 C20 C15A 116.9(9) . . ?
C15B C20 C21 116.4(10) . . ?
C15A C20 C21 114.9(9) . . ?
C59 C54 C53 119.9(7) . . ?
C55 C54 C53 121.1(7) . . ?
C55 C54 C59 118.9(7) . . ?
C53 C52 C51 123.3(7) . . ?
C58 C59 C54 119.5(8) . . ?
O4 C14 C13 109.2(6) . . ?
C27 C28 C29 118.5(8) . . ?
C32 C33 C34 118.8(10) . . ?
C50 C45 C46 119.2(9) . . ?
C48 C47 C46 119.8(8) . . ?
C57 C56 C55 121.4(9) . . ?
C31 C30 C35 121.1(9) . . ?
C54 C55 C56 119.4(8) . . ?
C41 C40 C39 121.1(8) . . ?
C42 C41 C40 120.0(8) . . ?
C30 C31 C32 117.6(10) . . ?
C41 C42 C43 120.3(8) . . ?
C33 C32 C31 122.1(9) . . ?
C16B C15B C20 118.5(18) . . ?
C16B C17B C18 118(2) . . ?
C17B C16B C15B 123(2) . . ?
C28 C27 C26 121.1(8) . . ?
O12 C62 C63 114.3(8) . . ?
O13 C64 C65 108.3(11) . . ?
C20 C15A C16A 118.8(14) . . ?
C17A C16A C15A 119.7(16) . . ?
C18 C17A C16A 120.0(15) . . ?

loop_
_geom_bond_atom_site_label_1
_geom_bond_atom_site_label_2
_geom_bond_distance
_geom_bond_site_symmetry_2
_geom_bond_publ_flag
Dy1 Dy1 3.7026(6) 2_656 ?
Dy1 Dy2 3.8339(5) . ?
Dy1 O2 2.355(4) 2_656 ?
Dy1 O2 2.272(4) . ?
Dy1 O5 2.303(4) . ?
Dy1 O3 2.305(4) . ?
Dy1 O6 2.316(4) . ?
Dy1 O11 2.477(5) . ?
Dy1 O1 2.373(4) 2_656 ?
Dy1 N1 2.508(5) . ?
Dy2 O10 2.314(5) . ?
Dy2 O3 2.340(4) . ?
Dy2 O8 2.388(4) . ?
Dy2 O1 2.320(4) 2_656 ?
Dy2 O7 2.319(4) . ?
Dy2 O9 2.343(4) . ?
Dy2 O4 2.391(5) . ?
Dy2 N3 2.526(5) . ?
O10 C53 1.281(8) . ?
O2 C1 1.335(7) . ?
O5 C21 1.254(7) . ?
O3 C8 1.311(7) . ?
O6 C23 1.254(7) . ?
O8 C38 1.271(8) . ?
O11 C60 1.396(8) . ?
O1 C2 1.354(7) . ?
O7 C36 1.265(8) . ?
O9 C51 1.257(8) . ?
N2 N1 1.413(7) . ?
N2 C8 1.313(8) . ?
O4 C14 1.422(8) . ?
N1 C7 1.289(8) . ?
N3 C9 1.354(8) . ?
N3 C13 1.338(8) . ?
O12 C62 1.415(9) . ?
C2 C1 1.434(8) . ?
C2 C3 1.389(8) . ?
C8 C9 1.484(9) . ?
C49 C50 1.366(10) . ?
C49 C48 1.368(11) . ?
C51 C50 1.496(9) . ?
C51 C52 1.415(10) . ?
C9 C10 1.378(9) . ?
C10 C11 1.393(10) . ?
C7 C6 1.454(8) . ?
C38 C39 1.477(9) . ?
C38 C37 1.384(10) . ?
C1 C6 1.410(8) . ?
C4 C5 1.369(9) . ?
C4 C3 1.389(9) . ?
C13 C12 1.397(10) . ?
C13 C14 1.494(10) . ?
C36 C35 1.505(9) . ?
C36 C37 1.388(9) . ?
C5 C6 1.413(8) . ?
C61 C60 1.490(10) . ?
C12 C11 1.382(10) . ?
C44 C39 1.387(10) . ?
C44 C43 1.380(10) . ?
C53 C54 1.486(10) . ?
C53 C52 1.385(9) . ?
O13 C64 1.403(12) . ?
C58 C57 1.374(12) . ?
C58 C59 1.371(11) . ?
C18 C19 1.373(11) . ?
C18 C17B 1.39(2) . ?
C18 C17A 1.341(19) . ?
C21 C22 1.403(9) . ?
C21 C20 1.504(10) . ?
C23 C22 1.392(9) . ?
C23 C24 1.488(9) . ?
C39 C40 1.390(10) . ?
C35 C34 1.378(11) . ?
C35 C30 1.400(11) . ?
C19 C20 1.349(10) . ?
C57 C56 1.348(12) . ?
C50 C45 1.384(11) . ?
C25 C26 1.393(10) . ?
C25 C24 1.382(9) . ?
C43 C42 1.386(12) . ?
C34 C33 1.381(12) . ?
C29 C24 1.383(10) . ?
C29 C28 1.388(10) . ?
C46 C45 1.391(11) . ?
C46 C47 1.360(12) . ?
C26 C27 1.367(11) . ?
C48 C47 1.325(12) . ?
C20 C15B 1.48(2) . ?
C20 C15A 1.398(17) . ?
C54 C59 1.398(10) . ?
C54 C55 1.383(10) . ?
C28 C27 1.359(11) . ?
C33 C32 1.371(15) . ?
C56 C55 1.408(12) . ?
C30 C31 1.379(12) . ?
C40 C41 1.381(11) . ?
C41 C42 1.363(13) . ?
C31 C32 1.407(14) . ?
C15B C16B 1.41(3) . ?
C17B C16B 1.31(3) . ?
C62 C63 1.488(13) . ?
C64 C65 1.505(16) . ?
C15A C16A 1.41(2) . ?
C16A C17A 1.36(2) . ?

loop_
_geom_torsion_atom_site_label_1
_geom_torsion_atom_site_label_2
_geom_torsion_atom_site_label_3
_geom_torsion_atom_site_label_4
_geom_torsion
_geom_torsion_site_symmetry_1
_geom_torsion_site_symmetry_2
_geom_torsion_site_symmetry_3
_geom_torsion_site_symmetry_4
_geom_torsion_publ_flag
Dy1 O2 C1 C2 -18.7(6) 2_656 . . . ?
Dy1 O2 C1 C2 163.1(4) . . . . ?
Dy1 O2 C1 C6 161.0(4) 2_656 . . . ?
Dy1 O2 C1 C6 -17.1(9) . . . . ?
Dy1 O5 C21 C22 -1.5(12) . . . . ?
Dy1 O5 C21 C20 178.4(5) . . . . ?
Dy1 O3 C8 N2 0.8(8) . . . . ?
Dy1 O3 C8 C9 179.1(4) . . . . ?
Dy1 O6 C23 C22 2.0(11) . . . . ?
Dy1 O6 C23 C24 -175.9(5) . . . . ?
Dy1 O11 C60 C61 178.6(5) . . . . ?
Dy1 O1 C2 C1 12.9(6) 2_656 . . . ?
Dy1 O1 C2 C3 -166.3(5) 2_656 . . . ?
Dy1 N1 C7 C6 11.5(9) . . . . ?
Dy2 O10 C53 C54 -153.5(5) . . . . ?
Dy2 O10 C53 C52 27.9(11) . . . . ?
Dy2 O3 C8 N2 -165.9(5) . . . . ?
Dy2 O3 C8 C9 12.3(7) . . . . ?
Dy2 O8 C38 C39 169.5(4) . . . . ?
Dy2 O8 C38 C37 -8.9(11) . . . . ?
Dy2 O1 C2 C1 -176.7(4) 2_656 . . . ?
Dy2 O1 C2 C3 4.0(9) 2_656 . . . ?
Dy2 O7 C36 C35 -148.7(5) . . . . ?
Dy2 O7 C36 C37 36.3(10) . . . . ?
Dy2 O9 C51 C50 167.9(5) . . . . ?
Dy2 O9 C51 C52 -10.7(11) . . . . ?
Dy2 O4 C14 C13 -10.5(8) . . . . ?
Dy2 N3 C9 C8 -7.6(7) . . . . ?
Dy2 N3 C9 C10 168.7(5) . . . . ?
Dy2 N3 C13 C12 -169.7(5) . . . . ?
Dy2 N3 C13 C14 10.4(8) . . . . ?
O10 C53 C54 C59 -31.5(10) . . . . ?
O10 C53 C54 C55 144.4(7) . . . . ?
O10 C53 C52 C51 2.5(12) . . . . ?
O2 C1 C6 C7 -3.6(9) . . . . ?
O2 C1 C6 C5 177.0(6) . . . . ?
O5 C21 C22 C23 1.2(12) . . . . ?
O5 C21 C20 C19 -176.4(9) . . . . ?
O5 C21 C20 C15B -20.8(15) . . . . ?
O5 C21 C20 C15A 22.7(14) . . . . ?
O3 C8 C9 N3 -2.0(8) . . . . ?
O3 C8 C9 C10 -178.3(6) . . . . ?
O6 C23 C22 C21 -1.4(11) . . . . ?
O6 C23 C24 C25 -164.0(7) . . . . ?
O6 C23 C24 C29 19.4(10) . . . . ?
O8 C38 C39 C44 -26.0(10) . . . . ?
O8 C38 C39 C40 153.2(7) . . . . ?
O8 C38 C37 C36 -14.3(11) . . . . ?
O1 C2 C1 O2 3.8(8) . . . . ?
O1 C2 C1 C6 -176.0(5) . . . . ?
O1 C2 C3 C4 178.1(6) . . . . ?
O7 C36 C35 C34 155.4(7) . . . . ?
O7 C36 C35 C30 -19.9(10) . . . . ?
O7 C36 C37 C38 1.0(12) . . . . ?
O9 C51 C50 C49 146.1(8) . . . . ?
O9 C51 C50 C45 -32.0(10) . . . . ?
O9 C51 C52 C53 -10.6(12) . . . . ?
N2 N1 C7 C6 -178.6(6) . . . . ?
N2 C8 C9 N3 176.4(5) . . . . ?
N2 C8 C9 C10 0.1(10) . . . . ?
N1 N2 C8 O3 3.3(8) . . . . ?
N1 N2 C8 C9 -174.9(5) . . . . ?
N1 C7 C6 C1 4.5(10) . . . . ?
N1 C7 C6 C5 -176.1(6) . . . . ?
N3 C9 C10 C11 0.3(10) . . . . ?
N3 C13 C12 C11 2.0(11) . . . . ?
N3 C13 C14 O4 -0.8(9) . . . . ?
C2 C1 C6 C7 176.1(6) . . . . ?
C2 C1 C6 C5 -3.2(9) . . . . ?
C8 N2 N1 Dy1 -5.5(6) . . . . ?
C8 N2 N1 C7 -176.7(5) . . . . ?
C8 C9 C10 C11 176.3(6) . . . . ?
C49 C50 C45 C46 1.8(14) . . . . ?
C49 C48 C47 C46 0.7(16) . . . . ?
C51 C50 C45 C46 180.0(8) . . . . ?
C9 N3 C13 C12 -1.5(9) . . . . ?
C9 N3 C13 C14 178.5(6) . . . . ?
C9 C10 C11 C12 0.2(11) . . . . ?
C38 C39 C40 C41 -178.7(8) . . . . ?
C1 C2 C3 C4 -1.1(10) . . . . ?
C4 C5 C6 C7 -178.4(6) . . . . ?
C4 C5 C6 C1 1.0(10) . . . . ?
C13 N3 C9 C8 -176.0(5) . . . . ?
C13 N3 C9 C10 0.4(10) . . . . ?
C13 C12 C11 C10 -1.3(11) . . . . ?
C36 C35 C34 C33 -177.2(8) . . . . ?
C36 C35 C30 C31 179.0(7) . . . . ?
C5 C4 C3 C2 -1.2(11) . . . . ?
C12 C13 C14 O4 179.3(6) . . . . ?
C44 C39 C40 C41 0.5(12) . . . . ?
C44 C43 C42 C41 -1.7(15) . . . . ?
C53 C54 C59 C58 176.2(7) . . . . ?
C53 C54 C55 C56 -175.5(8) . . . . ?
C58 C57 C56 C55 -0.2(16) . . . . ?
C18 C19 C20 C21 179.9(10) . . . . ?
C18 C19 C20 C15B 23.7(18) . . . . ?
C18 C19 C20 C15A -19.5(18) . . . . ?
C18 C17B C16B C15B -4(4) . . . . ?
C21 C20 C15B C16B -173.4(17) . . . . ?
C21 C20 C15A C16A 179.0(13) . . . . ?
C39 C38 C37 C36 167.4(7) . . . . ?
C39 C44 C43 C42 0.6(14) . . . . ?
C39 C40 C41 C42 -1.6(14) . . . . ?
C3 C2 C1 O2 -176.9(5) . . . . ?
C3 C2 C1 C6 3.3(8) . . . . ?
C3 C4 C5 C6 1.2(11) . . . . ?
C35 C36 C37 C38 -173.8(7) . . . . ?
C35 C34 C33 C32 -1.7(15) . . . . ?
C35 C30 C31 C32 -1.6(13) . . . . ?
C19 C18 C17B C16B 12(3) . . . . ?
C19 C18 C17A C16A -8(3) . . . . ?
C19 C20 C15B C16B -15(3) . . . . ?
C19 C20 C15A C16A 16(2) . . . . ?
C22 C21 C20 C19 3.5(14) . . . . ?
C22 C21 C20 C15B 159.2(13) . . . . ?
C22 C21 C20 C15A -157.4(11) . . . . ?
C22 C23 C24 C25 18.0(11) . . . . ?
C22 C23 C24 C29 -158.5(8) . . . . ?
C37 C38 C39 C44 152.4(7) . . . . ?
C37 C38 C39 C40 -28.4(11) . . . . ?
C37 C36 C35 C34 -29.3(10) . . . . ?
C37 C36 C35 C30 155.4(7) . . . . ?
C57 C58 C59 C54 -1.0(13) . . . . ?
C57 C56 C55 C54 -0.4(15) . . . . ?
C50 C49 C48 C47 -0.8(15) . . . . ?
C50 C51 C52 C53 170.7(7) . . . . ?
C25 C26 C27 C28 -0.4(15) . . . . ?
C43 C44 C39 C38 179.2(7) . . . . ?
C43 C44 C39 C40 0.0(12) . . . . ?
C34 C35 C30 C31 3.6(12) . . . . ?
C34 C33 C32 C31 3.8(17) . . . . ?
C29 C28 C27 C26 -0.8(15) . . . . ?
C26 C25 C24 C23 -176.9(7) . . . . ?
C26 C25 C24 C29 -0.3(12) . . . . ?
C24 C23 C22 C21 176.4(7) . . . . ?
C24 C25 C26 C27 1.0(14) . . . . ?
C24 C29 C28 C27 1.5(15) . . . . ?
C48 C49 C50 C51 -178.6(8) . . . . ?
C48 C49 C50 C45 -0.4(13) . . . . ?
C20 C21 C22 C23 -178.7(7) . . . . ?
C20 C15B C16B C17B 6(4) . . . . ?
C20 C15A C16A C17A -9(3) . . . . ?
C54 C53 C52 C51 -176.0(7) . . . . ?
C52 C51 C50 C49 -35.2(11) . . . . ?
C52 C51 C50 C45 146.7(8) . . . . ?
C52 C53 C54 C59 147.1(7) . . . . ?
C52 C53 C54 C55 -37.0(11) . . . . ?
C59 C58 C57 C56 1.0(15) . . . . ?
C59 C54 C55 C56 0.4(12) . . . . ?
C14 C13 C12 C11 -178.0(7) . . . . ?
C28 C29 C24 C23 175.8(8) . . . . ?
C28 C29 C24 C25 -1.0(13) . . . . ?
C45 C46 C47 C48 0.7(17) . . . . ?
C47 C46 C45 C50 -1.9(16) . . . . ?
C30 C35 C34 C33 -1.9(13) . . . . ?
C30 C31 C32 C33 -2.1(15) . . . . ?
C55 C54 C59 C58 0.3(11) . . . . ?
C40 C41 C42 C43 2.2(16) . . . . ?
C17B C18 C19 C20 -23(2) . . . . ?
C15A C16A C17A C18 5(3) . . . . ?
C17A C18 C19 C20 15(2) . . . . ?
